data_8102567
loop_
_publ_author_name
'Harald Euler'
'Hartmut Kutzke'
'Bruno Barbier'
'Armin Kirfel'

_publ_section_title
;
 Refinement of crystal structure of copper acetate diammine,
 Cu(CH3COO)2 &#x00B7; 2NH3
;
_journal_issue 4
_journal_name_full 'Zeitschrift f\"ur Kristallographie - New Crystal Structures'
_journal_page_first 725
_journal_paper_doi 10.1524/ncrs.2009.0320
_journal_volume 224
_journal_year 2009
_chemical_formula_sum 'C4 H12 Cu N2 O4'
_chemical_formula_weight 215.70
_chemical_name_systematic
; 
 copper acetate diammine Cu(CH~3~COO)~2~.2NH~3~ 
;
_space_group_IT_number 14
_symmetry_cell_setting monoclinic
_symmetry_space_group_name_Hall '-P 2ybc'
_symmetry_space_group_name_H-M 'P 1 21/c 1'
_atom_sites_solution_hydrogens geom
_atom_sites_solution_primary direct
_atom_sites_solution_secondary difmap
_audit_creation_method 'manual editing of SHELXL-97 -output file'
_cell_angle_alpha 90.00
_cell_angle_beta 107.067(3)
_cell_angle_gamma 90.00
_cell_formula_units_Z 2
_cell_length_a 5.452(2)
_cell_length_b 10.220(5)
_cell_length_c 7.518(5)
_cell_measurement_reflns_used 21
_cell_measurement_temperature 295(2)
_cell_measurement_theta_max 15.80
_cell_measurement_theta_min 10.89
_cell_volume 400.5(4)
_computing_cell_refinement 'MSC TEXSAN v5.0'
_computing_data_collection 'MSC TEXSAN v5.0'
_computing_data_reduction 'REDUCE (Eichhorn, 1987)'
_computing_molecular_graphics 'DIAMOND v3.1 [8]'
_computing_publication_material 'SHELXL-97 (Sheldrick, 1997) [7]'
_computing_structure_refinement 'SHELXL-97 (Sheldrick, 1997) [7]'
_computing_structure_solution 'SHELXS-97 (Sheldrick, 1990) [6]'
_diffrn_ambient_temperature 295(2)
_diffrn_measured_fraction_theta_full 1.000
_diffrn_measured_fraction_theta_max 1.000
_diffrn_measurement_device_type 'RIGAKU AFC-6R'
_diffrn_measurement_method 'Omega scans'
_diffrn_radiation_monochromator graphite
_diffrn_radiation_source 'normal-focus rotating anode'
_diffrn_radiation_type MoK\a
_diffrn_radiation_wavelength 0.71069
_diffrn_reflns_av_R_equivalents 0.0572
_diffrn_reflns_av_sigmaI/netI 0.0484
_diffrn_reflns_limit_h_max 6
_diffrn_reflns_limit_h_min -6
_diffrn_reflns_limit_k_max 12
_diffrn_reflns_limit_k_min -12
_diffrn_reflns_limit_l_max 8
_diffrn_reflns_limit_l_min 0
_diffrn_reflns_number 1378
_diffrn_reflns_theta_full 25.05
_diffrn_reflns_theta_max 25.05
_diffrn_reflns_theta_min 3.47
_diffrn_standards_decay_% 64.0
_diffrn_standards_interval_count 50
_diffrn_standards_number 3
_exptl_absorpt_coefficient_mu 2.698
_exptl_absorpt_correction_T_max 0.6423
_exptl_absorpt_correction_T_min 0.4116
_exptl_absorpt_correction_type none
_exptl_crystal_colour blue
_exptl_crystal_density_diffrn 1.789
_exptl_crystal_density_method 'not measured'
_exptl_crystal_description plate
_exptl_crystal_F_000 222
_exptl_crystal_size_max 0.4
_exptl_crystal_size_mid 0.4
_exptl_crystal_size_min 0.18
_refine_diff_density_max 0.524
_refine_diff_density_min -0.806
_refine_diff_density_rms 0.093
_refine_ls_extinction_coef 0.007(6)
_refine_ls_extinction_expression Fc^*^=kFc[1+0.001xFc^2^\l^3^/sin(2\q)]^-1/4^
_refine_ls_extinction_method SHELXL
_refine_ls_goodness_of_fit_ref 0.935
_refine_ls_hydrogen_treatment mixed
_refine_ls_matrix_type full
_refine_ls_number_parameters 77
_refine_ls_number_reflns 714
_refine_ls_number_restraints 0
_refine_ls_restrained_S_all 0.935
_refine_ls_R_factor_all 0.0441
_refine_ls_R_factor_gt 0.0315
_refine_ls_shift/su_max 0.000
_refine_ls_shift/su_mean 0.000
_refine_ls_structure_factor_coef Fsqd
_refine_ls_weighting_details 'calc w=1/[\s^2^(Fo^2^)+(0.0589P)^2^+0.0806P] where P=(Fo^2^+2Fc^2^)/3'
_refine_ls_weighting_scheme calc
_refine_ls_wR_factor_gt 0.0767
_refine_ls_wR_factor_ref 0.0819
_reflns_number_gt 593
_reflns_number_total 714
_reflns_threshold_expression >2sigma(I)
_cod_data_source_file 1267-2783.cff
_cod_data_source_block cuatz
_cod_database_code 8102567

loop_
_symmetry_equiv_pos_as_xyz
'x, y, z'
'-x, y+1/2, -z+1/2'
'-x, -y, -z'
'x, -y-1/2, z-1/2'

loop_
_atom_site_label
_atom_site_type_symbol
_atom_site_fract_x
_atom_site_fract_y
_atom_site_fract_z
_atom_site_U_iso_or_equiv
_atom_site_adp_type
_atom_site_occupancy
_atom_site_symmetry_multiplicity
_atom_site_calc_flag
_atom_site_refinement_flags
_atom_site_disorder_assembly
_atom_site_disorder_group
Cu Cu 0.5000 0.0000 0.5000 0.0246(3) Uani 1 2 d S . .
O1 O 0.5756(4) -0.2589(2) 0.4947(3) 0.0419(6) Uani 1 1 d . . .
O2 O 0.8328(3) -0.09392(17) 0.6105(2) 0.0302(5) Uani 1 1 d . . .
N N 0.5946(6) 0.0168(3) 0.2666(4) 0.0307(6) Uani 1 1 d . . .
C1 C 0.7929(5) -0.2152(2) 0.5724(3) 0.0266(6) Uani 1 1 d . . .
C2 C 0.0205(6) -0.3046(4) 0.6245(5) 0.0415(8) Uani 1 1 d . . .
H1 H 0.526(6) 0.073(4) 0.202(4) 0.033(10) Uiso 1 1 d . . .
H4 H 0.983(7) -0.383(4) 0.603(5) 0.062(12) Uiso 1 1 d . . .
H3 H 0.581(7) -0.054(4) 0.203(5) 0.037(10) Uiso 1 1 d . . .
H2 H 0.746(9) 0.034(4) 0.293(5) 0.046(11) Uiso 1 1 d . . .
H5 H 0.161(8) -0.268(4) 0.577(5) 0.078(11) Uiso 1 1 d . . .
H6 H 0.100(11) -0.291(6) 0.752(8) 0.122(18) Uiso 1 1 d . . .

loop_
_atom_site_aniso_label
_atom_site_aniso_U_11
_atom_site_aniso_U_22
_atom_site_aniso_U_33
_atom_site_aniso_U_23
_atom_site_aniso_U_13
_atom_site_aniso_U_12
Cu 0.0171(3) 0.0242(4) 0.0320(4) 0.00115(16) 0.0064(2) 0.00239(15)
O1 0.0227(10) 0.0381(12) 0.0604(13) -0.0121(9) 0.0054(8) -0.0030(11)
O2 0.0212(9) 0.0264(10) 0.0418(10) 0.0026(8) 0.0072(8) 0.0026(8)
N 0.0266(16) 0.0317(17) 0.0341(14) 0.0048(12) 0.0093(12) 0.0073(13)
C1 0.0235(14) 0.0285(16) 0.0299(14) 0.0029(12) 0.0113(11) 0.0016(12)
C2 0.0293(17) 0.0320(17) 0.063(2) 0.0030(16) 0.0131(16) 0.0053(14)

loop_
_atom_type_symbol
_atom_type_description
_atom_type_scat_dispersion_real
_atom_type_scat_dispersion_imag
_atom_type_scat_source
C C 0.0033 0.0016 'International Tables Vol C Tables 4.2.6.8 and 6.1.1.4'
H H 0.0000 0.0000 'International Tables Vol C Tables 4.2.6.8 and 6.1.1.4'
O O 0.0106 0.0060 'International Tables Vol C Tables 4.2.6.8 and 6.1.1.4'
Cu Cu 0.3201 1.2651 'International Tables Vol C Tables 4.2.6.8 and 6.1.1.4'
N N 0.0061 0.0033 'International Tables Vol C Tables 4.2.6.8 and 6.1.1.4'

loop_
_geom_angle_atom_site_label_1
_geom_angle_atom_site_label_2
_geom_angle_atom_site_label_3
_geom_angle
_geom_angle_site_symmetry_1
_geom_angle_site_symmetry_3
_geom_angle_publ_flag
N Cu N 180.0 3_656 . ?
N Cu O2 91.77(11) 3_656 . ?
N Cu O2 88.23(11) . . ?
N Cu O2 88.23(11) 3_656 3_656 ?
N Cu O2 91.77(11) . 3_656 ?
O2 Cu O2 180.0 . 3_656 ?
N Cu O1 90.51(10) 3_656 . ?
N Cu O1 89.49(10) . . ?
O2 Cu O1 53.77(7) . . ?
O2 Cu O1 126.23(7) 3_656 . ?
C1 O1 Cu 76.54(15) . . ?
C1 O2 Cu 107.36(16) . . ?
Cu N O1 122.63(13) . 2_655 ?
Cu N O2 105.12(13) . 3_756 ?
O1 N O2 95.32(11) 2_655 3_756 ?
Cu N O1 120.58(14) . 4 ?
O1 N O1 104.92(11) 2_655 4 ?
O2 N O1 103.49(10) 3_756 4 ?
Cu N H1 115(2) . . ?
O1 N H1 11(2) 2_655 . ?
O2 N H1 105(2) 3_756 . ?
O1 N H1 106(2) 4 . ?
Cu N H3 115(2) . . ?
O1 N H3 109(2) 2_655 . ?
O2 N H3 107(2) 3_756 . ?
O1 N H3 6(2) 4 . ?
H1 N H3 109(4) . . ?
Cu N H2 108(3) . . ?
O1 N H2 95(3) 2_655 . ?
O2 N H2 4(3) 3_756 . ?
O1 N H2 100(3) 4 . ?
H1 N H2 105(4) . . ?
H3 N H2 104(3) . . ?
O1 C1 O2 122.1(2) . . ?
O1 C1 C2 120.5(3) . 1_655 ?
O2 C1 C2 117.4(2) . 1_655 ?
C1 C2 H5 110(2) 1_455 . ?
C1 C2 H6 106(4) 1_455 . ?
H5 C2 H6 98(4) . . ?

loop_
_geom_bond_atom_site_label_1
_geom_bond_atom_site_label_2
_geom_bond_distance
_geom_bond_site_symmetry_2
_geom_bond_publ_flag
Cu N 1.977(3) 3_656 ?
Cu N 1.977(3) . ?
Cu O2 2.0047(17) . ?
Cu O2 2.0047(17) 3_656 ?
Cu O1 2.680(3) . ?
O1 C1 1.240(3) . ?
O2 C1 1.276(3) . ?
N O1 2.984(4) 2_655 ?
N O2 3.087(4) 3_756 ?
N O1 3.318(4) 4 ?
N H1 0.77(4) . ?
N H3 0.86(4) . ?
N H2 0.81(4) . ?
C1 C2 1.497(4) 1_655 ?
C2 C1 1.497(4) 1_455 ?
C2 H5 1.00(4) . ?
C2 H6 0.94(5) . ?

loop_
_geom_hbond_atom_site_label_D
_geom_hbond_atom_site_label_H
_geom_hbond_atom_site_label_A
_geom_hbond_distance_DH
_geom_hbond_distance_HA
_geom_hbond_distance_DA
_geom_hbond_angle_DHA
_geom_hbond_site_symmetry_A
N H1 O1 0.77(4) 2.23(4) 2.984(4) 166(3) 2_655
N H2 O2 0.81(4) 2.28(5) 3.087(4) 175(4) 3_756
N H3 O1 0.86(4) 2.46(4) 3.318(4) 172(3) 4
